data_4063832
loop_
_publ_author_name
'Du, Gaixia'
'Wei, Yanling'
'Ai, Lin'
'Chen, Yuanyuan'
'Xu, Qi'
'Liu, Xiao'
'Zhang, Shaowen'
'Hou, Zhaomin'
'Li, Xiaofang'

_publ_section_title
;
 Living 3,4-Polymerization of Isoprene by Cationic Rare Earth Metal Alkyl
 Complexes Bearing Iminoamido Ligands
;
_journal_issue 1
_journal_name_full Organometallics
_journal_page_first 160
_journal_paper_doi 10.1021/om100971d
_journal_volume 30
_journal_year 2011
_chemical_formula_sum 'C34 H61 Lu N2 O Si3'
_chemical_formula_weight 773.09
_chemical_name_systematic
; 
 ? 
;
_space_group_IT_number 15
_symmetry_cell_setting monoclinic
_symmetry_space_group_name_Hall '-C 2yc'
_symmetry_space_group_name_H-M 'C 1 2/c 1'
_atom_sites_solution_hydrogens geom
_atom_sites_solution_primary direct
_atom_sites_solution_secondary difmap
_audit_creation_method SHELXL-97
_cell_angle_alpha 90.00
_cell_angle_beta 99.6310(10)
_cell_angle_gamma 90.00
_cell_formula_units_Z 8
_cell_length_a 40.5382(15)
_cell_length_b 11.2364(4)
_cell_length_c 17.7874(7)
_cell_measurement_reflns_used 9972
_cell_measurement_temperature 296(2)
_cell_measurement_theta_max 28.20
_cell_measurement_theta_min 2.26
_cell_volume 7988.0(5)
_computing_cell_refinement 'Bruker SMART'
_computing_data_collection 'Bruker SMART'
_computing_data_reduction 'Bruker SAINT'
_computing_molecular_graphics 'Bruker SHELXTL'
_computing_publication_material 'Bruker SHELXTL'
_computing_structure_refinement 'SHELXL-97 (Sheldrick, 1997)'
_computing_structure_solution 'SHELXS-97 (Sheldrick, 1990)'
_diffrn_ambient_temperature 296(2)
_diffrn_measured_fraction_theta_full 1.000
_diffrn_measured_fraction_theta_max 1.000
_diffrn_measurement_device_type 'CCD area detector'
_diffrn_measurement_method 'phi and omega scans'
_diffrn_radiation_monochromator graphite
_diffrn_radiation_source 'fine-focus sealed tube'
_diffrn_radiation_type MoK\a
_diffrn_radiation_wavelength 0.71073
_diffrn_reflns_av_R_equivalents 0.0333
_diffrn_reflns_av_sigmaI/netI 0.0345
_diffrn_reflns_limit_h_max 34
_diffrn_reflns_limit_h_min -48
_diffrn_reflns_limit_k_max 13
_diffrn_reflns_limit_k_min -13
_diffrn_reflns_limit_l_max 21
_diffrn_reflns_limit_l_min -20
_diffrn_reflns_number 22166
_diffrn_reflns_theta_full 25.02
_diffrn_reflns_theta_max 25.02
_diffrn_reflns_theta_min 1.88
_exptl_absorpt_coefficient_mu 2.587
_exptl_absorpt_correction_T_max 0.4096
_exptl_absorpt_correction_T_min 0.3698
_exptl_absorpt_correction_type multi-scan
_exptl_absorpt_process_details SADABS
_exptl_crystal_colour colorless
_exptl_crystal_density_diffrn 1.286
_exptl_crystal_density_method 'not measured'
_exptl_crystal_description prism
_exptl_crystal_F_000 3200
_exptl_crystal_size_max 0.48
_exptl_crystal_size_mid 0.46
_exptl_crystal_size_min 0.42
_refine_diff_density_max 1.013
_refine_diff_density_min -1.315
_refine_diff_density_rms 0.075
_refine_ls_extinction_method none
_refine_ls_goodness_of_fit_ref 1.030
_refine_ls_hydrogen_treatment constr
_refine_ls_matrix_type full
_refine_ls_number_parameters 386
_refine_ls_number_reflns 7047
_refine_ls_number_restraints 0
_refine_ls_restrained_S_all 1.030
_refine_ls_R_factor_all 0.0320
_refine_ls_R_factor_gt 0.0252
_refine_ls_shift/su_max 0.020
_refine_ls_shift/su_mean 0.000
_refine_ls_structure_factor_coef Fsqd
_refine_ls_weighting_details 'calc w=1/[\s^2^(Fo^2^)+(0.0312P)^2^+10.9809P] where P=(Fo^2^+2Fc^2^)/3'
_refine_ls_weighting_scheme calc
_refine_ls_wR_factor_gt 0.0621
_refine_ls_wR_factor_ref 0.0669
_reflns_number_gt 6128
_reflns_number_total 7047
_reflns_threshold_expression >2sigma(I)
_cod_data_source_file om100971d_si_003.cif
_cod_data_source_block complex_5
_cod_depositor_comments
;
The following automatic conversions were performed:

'_symmetry_cell_setting' value 'Monoclinic' changed to 'monoclinic'
according to /home/saulius/struct/CIF-dictionaries/cif_core.dic
dictionary named 'cif_core.dic' version 2.4.1 from 2010-06-29.

Automatic conversion script
Id: cif_fix_values 1715 2011-07-08 13:25:40Z adriana 
;
_cod_original_sg_symbol_H-M C2/c
_cod_database_code 4063832

loop_
_symmetry_equiv_pos_as_xyz
'x, y, z'
'-x, y, -z+1/2'
'x+1/2, y+1/2, z'
'-x+1/2, y+1/2, -z+1/2'
'-x, -y, -z'
'x, -y, z-1/2'
'-x+1/2, -y+1/2, -z'
'x+1/2, -y+1/2, z-1/2'

loop_
_atom_site_label
_atom_site_type_symbol
_atom_site_fract_x
_atom_site_fract_y
_atom_site_fract_z
_atom_site_U_iso_or_equiv
_atom_site_adp_type
_atom_site_occupancy
_atom_site_symmetry_multiplicity
_atom_site_calc_flag
_atom_site_refinement_flags
_atom_site_disorder_assembly
_atom_site_disorder_group
Lu1 Lu 0.148499(3) 0.279177(11) 0.258929(6) 0.03001(6) Uani 1 1 d . . .
N1 N 0.10222(6) 0.3596(2) 0.16891(13) 0.0327(6) Uani 1 1 d . . .
N2 N 0.14350(6) 0.1769(2) 0.15334(14) 0.0354(6) Uani 1 1 d . . .
O1 O 0.19875(6) 0.1855(2) 0.30093(12) 0.0426(5) Uani 1 1 d . B .
Si1 Si 0.02616(3) 0.25485(10) 0.03402(6) 0.0432(2) Uani 1 1 d . . .
Si2 Si 0.17559(2) 0.55457(8) 0.36079(5) 0.0376(2) Uani 1 1 d . . .
Si3 Si 0.10122(3) 0.08464(9) 0.38687(5) 0.0413(2) Uani 1 1 d . . .
C1 C 0.09502(8) 0.3048(3) 0.10466(17) 0.0354(7) Uani 1 1 d . . .
C2 C 0.11651(9) 0.2026(3) 0.09081(19) 0.0447(8) Uani 1 1 d . . .
H2A H 0.1026 0.1323 0.0808 0.054 Uiso 1 1 calc R . .
H2B H 0.1261 0.2189 0.0454 0.054 Uiso 1 1 calc R . .
C3 C 0.06761(8) 0.3361(3) 0.04046(17) 0.0430(8) Uani 1 1 d . . .
H3A H 0.0759 0.3229 -0.0069 0.052 Uiso 1 1 calc R . .
H3B H 0.0632 0.4207 0.0436 0.052 Uiso 1 1 calc R . .
C4 C 0.02891(11) 0.1213(4) 0.0956(2) 0.0634(11) Uani 1 1 d . . .
H4A H 0.0071 0.0865 0.0927 0.095 Uiso 1 1 calc R . .
H4B H 0.0373 0.1436 0.1474 0.095 Uiso 1 1 calc R . .
H4C H 0.0438 0.0644 0.0788 0.095 Uiso 1 1 calc R . .
C5 C 0.01379(14) 0.2111(4) -0.0669(3) 0.0760(15) Uani 1 1 d . . .
H5A H 0.0302 0.1579 -0.0810 0.114 Uiso 1 1 calc R . .
H5B H 0.0123 0.2808 -0.0985 0.114 Uiso 1 1 calc R . .
H5C H -0.0076 0.1720 -0.0735 0.114 Uiso 1 1 calc R . .
C6 C -0.00473(11) 0.3603(4) 0.0623(3) 0.0798(14) Uani 1 1 d . . .
H6A H -0.0132 0.4106 0.0198 0.120 Uiso 1 1 calc R . .
H6B H 0.0059 0.4084 0.1041 0.120 Uiso 1 1 calc R . .
H6C H -0.0228 0.3166 0.0776 0.120 Uiso 1 1 calc R . .
C7 C 0.08503(8) 0.4684(3) 0.18005(18) 0.0405(8) Uani 1 1 d . . .
C8 C 0.06184(9) 0.4696(4) 0.2297(2) 0.0537(10) Uani 1 1 d . A .
C9 C 0.04693(11) 0.5775(5) 0.2445(3) 0.0751(15) Uani 1 1 d . . .
H9A H 0.0319 0.5735 0.2785 0.090 Uiso 0.501(18) 1 calc PR A 1
H9B H 0.0314 0.5832 0.2774 0.090 Uiso 0.499(18) 1 d PR A 2
C11 C 0.07677(14) 0.6781(4) 0.1616(3) 0.0818(17) Uani 1 1 d . . .
H11A H 0.0807 0.7509 0.1397 0.098 Uiso 0.501(18) 1 calc PR A 1
H11B H 0.0823 0.7459 0.1364 0.098 Uiso 0.499(18) 1 d PR A 2
C12 C 0.09315(10) 0.5737(3) 0.1447(2) 0.0550(10) Uani 1 1 d . A .
C13 C 0.11771(11) 0.5752(4) 0.0903(2) 0.0713(13) Uani 1 1 d . . .
H13A H 0.1346 0.5158 0.1053 0.107 Uiso 1 1 calc R A .
H13B H 0.1280 0.6522 0.0913 0.107 Uiso 1 1 calc R . .
H13C H 0.1063 0.5585 0.0397 0.107 Uiso 1 1 calc R . .
C14 C 0.05182(11) 0.3575(5) 0.2659(2) 0.0705(13) Uani 1 1 d . . .
H14A H 0.0304 0.3317 0.2398 0.106 Uiso 1 1 calc R A .
H14B H 0.0506 0.3725 0.3185 0.106 Uiso 1 1 calc R . .
H14C H 0.0681 0.2966 0.2627 0.106 Uiso 1 1 calc R . .
C15 C 0.16551(8) 0.0917(3) 0.13036(16) 0.0351(7) Uani 1 1 d . . .
C16 C 0.16166(9) -0.0296(3) 0.14470(19) 0.0459(8) Uani 1 1 d . . .
C17 C 0.18312(11) -0.1118(4) 0.1187(2) 0.0591(10) Uani 1 1 d . . .
H17 H 0.1806 -0.1925 0.1279 0.071 Uiso 1 1 calc R . .
C18 C 0.20782(10) -0.0751(4) 0.0796(2) 0.0604(11) Uani 1 1 d . . .
H18 H 0.2216 -0.1308 0.0618 0.073 Uiso 1 1 calc R . .
C19 C 0.21209(9) 0.0434(4) 0.0670(2) 0.0516(9) Uani 1 1 d . . .
H19 H 0.2292 0.0676 0.0414 0.062 Uiso 1 1 calc R . .
C20 C 0.19146(8) 0.1283(3) 0.09156(17) 0.0405(8) Uani 1 1 d . . .
C21 C 0.19678(11) 0.2582(4) 0.0766(2) 0.0540(10) Uani 1 1 d . . .
H21A H 0.2182 0.2687 0.0613 0.081 Uiso 1 1 calc R . .
H21B H 0.1960 0.3030 0.1222 0.081 Uiso 1 1 calc R . .
H21C H 0.1795 0.2856 0.0368 0.081 Uiso 1 1 calc R . .
C22 C 0.13420(11) -0.0697(4) 0.1854(2) 0.0639(11) Uani 1 1 d . . .
H22A H 0.1343 -0.0220 0.2302 0.096 Uiso 1 1 calc R . .
H22B H 0.1376 -0.1517 0.1998 0.096 Uiso 1 1 calc R . .
H22C H 0.1131 -0.0611 0.1522 0.096 Uiso 1 1 calc R . .
C23 C 0.17459(9) 0.4680(3) 0.27323(18) 0.0404(7) Uani 1 1 d . . .
H23A H 0.1976 0.4570 0.2661 0.048 Uiso 1 1 calc R . .
H23B H 0.1639 0.5172 0.2313 0.048 Uiso 1 1 calc R . .
C24 C 0.13208(9) 0.5937(4) 0.3756(2) 0.0541(10) Uani 1 1 d . . .
H24A H 0.1212 0.6394 0.3330 0.081 Uiso 1 1 calc R . .
H24B H 0.1332 0.6396 0.4215 0.081 Uiso 1 1 calc R . .
H24C H 0.1196 0.5221 0.3799 0.081 Uiso 1 1 calc R . .
C25 C 0.19910(11) 0.6989(3) 0.3597(2) 0.0533(10) Uani 1 1 d . . .
H25A H 0.2224 0.6825 0.3601 0.080 Uiso 1 1 calc R . .
H25B H 0.1967 0.7449 0.4039 0.080 Uiso 1 1 calc R . .
H25C H 0.1903 0.7428 0.3145 0.080 Uiso 1 1 calc R . .
C26 C 0.19574(9) 0.4654(3) 0.44524(19) 0.0494(9) Uani 1 1 d . . .
H26A H 0.1818 0.3988 0.4523 0.074 Uiso 1 1 calc R . .
H26B H 0.1986 0.5146 0.4900 0.074 Uiso 1 1 calc R . .
H26C H 0.2172 0.4373 0.4367 0.074 Uiso 1 1 calc R . .
C27 C 0.12570(9) 0.2139(3) 0.36586(19) 0.0411(8) Uani 1 1 d . . .
H27A H 0.1449 0.2130 0.4066 0.049 Uiso 1 1 calc R . .
H27B H 0.1122 0.2810 0.3770 0.049 Uiso 1 1 calc R . .
C28 C 0.08176(11) 0.1069(4) 0.4744(2) 0.0616(11) Uani 1 1 d . . .
H28A H 0.0990 0.1151 0.5181 0.092 Uiso 1 1 calc R . .
H28B H 0.0680 0.0394 0.4813 0.092 Uiso 1 1 calc R . .
H28C H 0.0682 0.1775 0.4687 0.092 Uiso 1 1 calc R . .
C29 C 0.06595(11) 0.0452(4) 0.3082(2) 0.0652(12) Uani 1 1 d . . .
H29A H 0.0490 0.1057 0.3042 0.098 Uiso 1 1 calc R . .
H29B H 0.0565 -0.0299 0.3194 0.098 Uiso 1 1 calc R . .
H29C H 0.0743 0.0395 0.2609 0.098 Uiso 1 1 calc R . .
C30 C 0.12750(11) -0.0516(3) 0.4061(2) 0.0569(10) Uani 1 1 d . . .
H30A H 0.1368 -0.0717 0.3615 0.085 Uiso 1 1 calc R . .
H30B H 0.1139 -0.1163 0.4186 0.085 Uiso 1 1 calc R . .
H30C H 0.1453 -0.0370 0.4479 0.085 Uiso 1 1 calc R . .
C31 C 0.20111(11) 0.0690(4) 0.3370(3) 0.0720(13) Uani 1 1 d . . .
H31A H 0.1920 0.0081 0.3008 0.086 Uiso 0.286(14) 1 calc PR B 1
H31B H 0.1890 0.0678 0.3797 0.086 Uiso 0.286(14) 1 calc PR B 1
H31C H 0.1824 0.0187 0.3161 0.086 Uiso 0.714(14) 1 d PR B 2
H31D H 0.2020 0.0759 0.3916 0.086 Uiso 0.714(14) 1 d PR B 2
C32 C 0.2367(5) 0.0499(18) 0.3629(17) 0.075(2) Uani 0.286(14) 1 d P B 1
H32A H 0.2419 0.0620 0.4176 0.091 Uiso 0.286(14) 1 calc PR B 1
H32B H 0.2424 -0.0316 0.3522 0.091 Uiso 0.286(14) 1 calc PR B 1
C32' C 0.23466(18) 0.0195(7) 0.3223(7) 0.075(2) Uani 0.714(14) 1 d P B 2
H32C H 0.2437 -0.0384 0.3607 0.091 Uiso 0.714(14) 1 calc PR B 2
H32D H 0.2325 -0.0169 0.2722 0.091 Uiso 0.714(14) 1 calc PR B 2
C33 C 0.25533(12) 0.1264(5) 0.3272(4) 0.0895(16) Uani 1 1 d . . .
H33A H 0.2661 0.0838 0.2905 0.107 Uiso 0.286(14) 1 calc PR B 1
H33B H 0.2725 0.1640 0.3642 0.107 Uiso 0.286(14) 1 calc PR B 1
H33C H 0.2751 0.1179 0.3036 0.107 Uiso 0.714(14) 1 d PR B 2
H33D H 0.2622 0.1457 0.3807 0.107 Uiso 0.714(14) 1 d PR B 2
C34 C 0.23164(11) 0.2185(4) 0.2875(3) 0.0645(12) Uani 1 1 d . B .
H34A H 0.2376 0.2970 0.3080 0.077 Uiso 1 1 calc R . .
H34B H 0.2324 0.2192 0.2333 0.077 Uiso 1 1 calc R . .
C10 C 0.0505(3) 0.6656(12) 0.2215(7) 0.0574(16) Uiso 0.501(18) 1 d P A 1
H10 H 0.0390 0.7314 0.2356 0.069 Uiso 0.501(18) 1 calc PR A 1
C10' C 0.0581(3) 0.6917(11) 0.2009(8) 0.0574(16) Uiso 0.499(18) 1 d P A 2
H10' H 0.0494 0.7667 0.2078 0.069 Uiso 0.499(18) 1 calc PR A 2

loop_
_atom_site_aniso_label
_atom_site_aniso_U_11
_atom_site_aniso_U_22
_atom_site_aniso_U_33
_atom_site_aniso_U_23
_atom_site_aniso_U_13
_atom_site_aniso_U_12
Lu1 0.03342(9) 0.03184(9) 0.02397(8) -0.00208(5) 0.00251(5) -0.00358(5)
N1 0.0325(14) 0.0345(14) 0.0302(12) -0.0007(11) 0.0027(11) -0.0028(11)
N2 0.0308(14) 0.0429(15) 0.0313(13) -0.0066(12) 0.0021(11) -0.0004(12)
O1 0.0377(13) 0.0490(13) 0.0392(12) 0.0007(11) 0.0006(10) 0.0007(11)
Si1 0.0340(5) 0.0508(5) 0.0410(5) 0.0016(4) -0.0047(4) 0.0006(4)
Si2 0.0363(5) 0.0357(5) 0.0391(5) -0.0084(4) 0.0013(4) -0.0038(4)
Si3 0.0490(6) 0.0456(5) 0.0285(4) 0.0071(4) 0.0045(4) -0.0047(4)
C1 0.0284(16) 0.0452(18) 0.0319(16) -0.0007(14) 0.0032(13) -0.0047(14)
C2 0.0344(19) 0.059(2) 0.0366(17) -0.0155(16) -0.0047(14) 0.0044(16)
C3 0.0372(18) 0.059(2) 0.0310(16) 0.0007(16) -0.0008(14) -0.0025(17)
C4 0.060(3) 0.065(3) 0.062(2) 0.009(2) 0.001(2) -0.007(2)
C5 0.075(3) 0.089(4) 0.053(3) 0.000(2) -0.019(2) -0.018(3)
C6 0.051(3) 0.079(3) 0.114(4) 0.007(3) 0.027(3) 0.011(2)
C7 0.0342(18) 0.0438(19) 0.0391(17) -0.0056(15) -0.0070(14) 0.0026(15)
C8 0.039(2) 0.074(3) 0.0427(19) -0.0169(19) -0.0065(16) 0.0155(19)
C9 0.047(3) 0.103(4) 0.068(3) -0.033(3) -0.012(2) 0.024(3)
C11 0.085(4) 0.041(2) 0.099(4) 0.001(2) -0.043(3) 0.003(2)
C12 0.053(2) 0.041(2) 0.061(2) 0.0027(17) -0.0195(19) -0.0033(18)
C13 0.074(3) 0.066(3) 0.067(3) 0.025(2) -0.009(2) -0.028(2)
C14 0.048(2) 0.112(4) 0.055(2) 0.005(2) 0.0199(19) 0.009(2)
C15 0.0347(17) 0.0400(18) 0.0275(14) -0.0089(13) -0.0039(13) 0.0000(14)
C16 0.046(2) 0.046(2) 0.0435(18) -0.0044(16) 0.0004(16) -0.0038(17)
C17 0.062(3) 0.042(2) 0.069(3) -0.0072(19) -0.003(2) 0.0062(19)
C18 0.051(2) 0.067(3) 0.061(2) -0.015(2) 0.0028(19) 0.019(2)
C19 0.041(2) 0.069(3) 0.0438(19) -0.0030(18) 0.0065(16) 0.0101(19)
C20 0.0351(18) 0.053(2) 0.0316(16) -0.0022(14) -0.0001(13) 0.0033(15)
C21 0.047(2) 0.060(2) 0.055(2) 0.0117(19) 0.0103(18) -0.0011(19)
C22 0.067(3) 0.058(3) 0.066(3) 0.004(2) 0.006(2) -0.015(2)
C23 0.0420(19) 0.0429(19) 0.0358(16) -0.0041(14) 0.0058(14) -0.0043(15)
C24 0.043(2) 0.056(2) 0.062(2) -0.0148(19) 0.0060(18) 0.0029(18)
C25 0.060(3) 0.043(2) 0.054(2) -0.0112(17) 0.0036(19) -0.0137(18)
C26 0.050(2) 0.051(2) 0.0440(19) -0.0041(16) -0.0009(16) -0.0037(18)
C27 0.045(2) 0.044(2) 0.0340(17) 0.0013(14) 0.0060(15) -0.0018(15)
C28 0.070(3) 0.069(3) 0.051(2) 0.012(2) 0.023(2) 0.000(2)
C29 0.064(3) 0.072(3) 0.052(2) 0.012(2) -0.010(2) -0.024(2)
C30 0.075(3) 0.050(2) 0.046(2) 0.0120(17) 0.0125(19) -0.002(2)
C31 0.052(3) 0.060(3) 0.100(3) 0.027(2) 0.004(2) 0.004(2)
C32 0.050(3) 0.048(4) 0.120(8) -0.020(4) -0.010(5) 0.010(3)
C32' 0.050(3) 0.048(4) 0.120(8) -0.020(4) -0.010(5) 0.010(3)
C33 0.056(3) 0.075(3) 0.139(5) 0.020(3) 0.022(3) 0.015(3)
C34 0.050(3) 0.071(3) 0.076(3) 0.018(2) 0.020(2) 0.008(2)

loop_
_atom_type_symbol
_atom_type_description
_atom_type_scat_dispersion_real
_atom_type_scat_dispersion_imag
_atom_type_scat_source
C C 0.0033 0.0016 'International Tables Vol C Tables 4.2.6.8 and 6.1.1.4'
H H 0.0000 0.0000 'International Tables Vol C Tables 4.2.6.8 and 6.1.1.4'
N N 0.0061 0.0033 'International Tables Vol C Tables 4.2.6.8 and 6.1.1.4'
O O 0.0106 0.0060 'International Tables Vol C Tables 4.2.6.8 and 6.1.1.4'
Si Si 0.0817 0.0704 'International Tables Vol C Tables 4.2.6.8 and 6.1.1.4'
Lu Lu -0.4720 5.8584 'International Tables Vol C Tables 4.2.6.8 and 6.1.1.4'

loop_
_geom_angle_atom_site_label_1
_geom_angle_atom_site_label_2
_geom_angle_atom_site_label_3
_geom_angle
N2 Lu1 O1 89.33(9)
N2 Lu1 C23 122.72(10)
O1 Lu1 C23 91.13(11)
N2 Lu1 C27 122.42(11)
O1 Lu1 C27 92.35(11)
C23 Lu1 C27 114.79(11)
N2 Lu1 N1 71.22(9)
O1 Lu1 N1 158.09(8)
C23 Lu1 N1 91.11(10)
C27 Lu1 N1 106.42(11)
C1 N1 C7 119.1(3)
C1 N1 Lu1 116.3(2)
C7 N1 Lu1 124.36(18)
C15 N2 C2 110.1(2)
C15 N2 Lu1 129.26(19)
C2 N2 Lu1 120.2(2)
C34 O1 C31 108.1(3)
C34 O1 Lu1 128.4(2)
C31 O1 Lu1 122.9(2)
C5 Si1 C4 109.8(2)
C5 Si1 C6 110.3(2)
C4 Si1 C6 109.5(2)
C5 Si1 C3 106.3(2)
C4 Si1 C3 112.91(18)
C6 Si1 C3 107.9(2)
C23 Si2 C26 110.03(16)
C23 Si2 C24 110.85(17)
C26 Si2 C24 107.82(18)
C23 Si2 C25 112.81(17)
C26 Si2 C25 108.37(18)
C24 Si2 C25 106.77(19)
C27 Si3 C30 112.10(18)
C27 Si3 C28 112.38(18)
C30 Si3 C28 105.32(18)
C27 Si3 C29 113.94(17)
C30 Si3 C29 106.4(2)
C28 Si3 C29 106.0(2)
N1 C1 C2 117.7(3)
N1 C1 C3 126.4(3)
C2 C1 C3 115.9(3)
N2 C2 C1 114.5(3)
C1 C3 Si1 118.0(2)
C8 C7 C12 120.6(4)
C8 C7 N1 119.3(3)
C12 C7 N1 120.0(3)
C7 C8 C9 119.0(4)
C7 C8 C14 121.6(3)
C9 C8 C14 119.3(4)
C10 C9 C8 128.9(9)
C10 C9 C10' 13.0(8)
C8 C9 C10' 115.9(6)
C10' C11 C12 129.7(9)
C10' C11 C10 12.9(8)
C12 C11 C10 116.8(6)
C7 C12 C11 116.9(4)
C7 C12 C13 121.9(4)
C11 C12 C13 121.2(4)
C16 C15 C20 119.2(3)
C16 C15 N2 120.7(3)
C20 C15 N2 120.1(3)
C15 C16 C17 119.2(3)
C15 C16 C22 119.7(3)
C17 C16 C22 121.0(4)
C18 C17 C16 121.0(4)
C19 C18 C17 119.9(4)
C18 C19 C20 121.2(4)
C19 C20 C15 119.5(3)
C19 C20 C21 119.9(3)
C15 C20 C21 120.6(3)
Si2 C23 Lu1 120.92(16)
Si3 C27 Lu1 135.01(17)
O1 C31 C32 105.2(9)
O1 C31 C32' 104.3(4)
C32 C31 C32' 30.6(9)
C33 C32 C31 110.8(16)
C33 C32' C31 102.0(6)
C32 C33 C32' 32.3(10)
C32 C33 C34 106.9(9)
C32' C33 C34 102.9(5)
O1 C34 C33 106.3(3)
C9 C10 C11 117.7(9)
C11 C10' C9 117.8(9)

loop_
_geom_bond_atom_site_label_1
_geom_bond_atom_site_label_2
_geom_bond_distance
Lu1 N2 2.182(2)
Lu1 O1 2.304(2)
Lu1 C23 2.366(3)
Lu1 C27 2.366(3)
Lu1 N1 2.428(2)
N1 C1 1.288(4)
N1 C7 1.438(4)
N2 C15 1.415(4)
N2 C2 1.453(4)
O1 C34 1.442(5)
O1 C31 1.454(5)
Si1 C5 1.847(4)
Si1 C4 1.851(4)
Si1 C6 1.854(4)
Si1 C3 1.899(4)
Si2 C23 1.831(3)
Si2 C26 1.875(4)
Si2 C24 1.879(4)
Si2 C25 1.883(4)
Si3 C27 1.833(3)
Si3 C30 1.864(4)
Si3 C28 1.877(4)
Si3 C29 1.879(4)
C1 C2 1.486(5)
C1 C3 1.496(4)
C7 C8 1.393(5)
C7 C12 1.405(5)
C8 C9 1.400(6)
C8 C14 1.501(6)
C9 C10 1.090(15)
C9 C10' 1.603(17)
C11 C10' 1.124(15)
C11 C12 1.405(6)
C11 C10 1.633(16)
C12 C13 1.499(6)
C15 C16 1.400(5)
C15 C20 1.412(5)
C16 C17 1.400(5)
C16 C22 1.495(5)
C17 C18 1.374(6)
C18 C19 1.366(6)
C19 C20 1.386(5)
C20 C21 1.506(5)
C31 C32 1.45(2)
C31 C32' 1.532(9)
C32 C33 1.37(2)
C32' C33 1.459(9)
C33 C34 1.505(6)
